data_7135730
loop_
_publ_author_name
'Mukoyama, Mai'
'Hashimoto, Masashi'
'Shudo, Yuta'
'Yagi, Hajime'
'Kikuchi, Hayato'
'Nakaya, Manabu'

_publ_section_title
;
 Selective ammonia sensing through reversible vapochromism and
 luminescence ON-OFF switching of a chalcone-based Co(II) complex.
;
_journal_issue 39
_journal_name_full 'Chemical communications (Cambridge, England)'
_journal_page_first 9880
_journal_page_last 9884
_journal_paper_doi 10.1039/d5cc07385e
_journal_volume 62
_journal_year 2026
_chemical_formula_moiety 'C32 H32 Cl2 Co N4 O2'
_chemical_formula_sum 'C32 H32 Cl2 Co N4 O2'
_chemical_formula_weight 634.44
_space_group_crystal_system orthorhombic
_space_group_IT_number 60
_space_group_name_Hall '-P 2n 2ab'
_space_group_name_H-M_alt 'P b c n'
_atom_sites_solution_hydrogens geom
_atom_sites_solution_primary dual
_audit_creation_date 2025-01-30
_audit_creation_method
;
Olex2 1.5
(compiled 2023.03.06 svn.rbb2c1857 for OlexSys, GUI svn.r6748)
;
_audit_update_record
;
2025-12-01 deposited with the CCDC.	2026-04-13 downloaded from the CCDC.
;
_cell_angle_alpha 90
_cell_angle_beta 90
_cell_angle_gamma 90
_cell_formula_units_Z 4
_cell_length_a 12.8863(7)
_cell_length_b 10.2693(6)
_cell_length_c 21.4852(12)
_cell_measurement_reflns_used 9817
_cell_measurement_temperature 100.00
_cell_measurement_theta_max 29.908
_cell_measurement_theta_min 2.469
_cell_volume 2843.2(3)
_computing_cell_refinement 'SAINT V8.40B (?, 2016)'
_computing_data_reduction 'SAINT V8.40B (?, 2016)'
_computing_molecular_graphics 'Olex2 1.5 (Dolomanov et al., 2009)'
_computing_publication_material 'Olex2 1.5 (Dolomanov et al., 2009)'
_computing_structure_refinement 'SHELXL 2019/3 (Sheldrick, 2015)'
_computing_structure_solution 'SHELXT 2018/2 (Sheldrick, 2018)'
_diffrn_ambient_temperature 100.00
_diffrn_measured_fraction_theta_full 0.995
_diffrn_measured_fraction_theta_max 0.990
_diffrn_measurement_device_type 'Bruker APEX-II CCD'
_diffrn_radiation_type MoK\a
_diffrn_radiation_wavelength 0.71073
_diffrn_reflns_av_R_equivalents 0.0352
_diffrn_reflns_av_unetI/netI 0.0220
_diffrn_reflns_Laue_measured_fraction_full 0.995
_diffrn_reflns_Laue_measured_fraction_max 0.990
_diffrn_reflns_limit_h_max 16
_diffrn_reflns_limit_h_min -16
_diffrn_reflns_limit_k_max 12
_diffrn_reflns_limit_k_min -12
_diffrn_reflns_limit_l_max 27
_diffrn_reflns_limit_l_min -22
_diffrn_reflns_number 21968
_diffrn_reflns_point_group_measured_fraction_full 0.995
_diffrn_reflns_point_group_measured_fraction_max 0.990
_diffrn_reflns_theta_full 25.242
_diffrn_reflns_theta_max 26.730
_diffrn_reflns_theta_min 2.468
_diffrn_source_current 1.4
_diffrn_source_power 0.07
_diffrn_source_voltage 50.0
_exptl_absorpt_coefficient_mu 0.830
_exptl_absorpt_correction_T_max 0.7460
_exptl_absorpt_correction_T_min 0.6077
_exptl_absorpt_correction_type multi-scan
_exptl_absorpt_process_details
;
SADABS-2016/2 (Bruker,2016) was used for absorption correction.
wR2(int) was 0.0921 before and 0.0524 after correction.
The Ratio of minimum to maximum transmission is 0.8146.
The \l/2 correction factor is Not present.
;
_exptl_crystal_colour 'dark brown'
_exptl_crystal_colour_modifier dark
_exptl_crystal_colour_primary brown
_exptl_crystal_density_diffrn 1.482
_exptl_crystal_description block
_exptl_crystal_F_000 1316
_exptl_crystal_size_max 0.121
_exptl_crystal_size_mid 0.095
_exptl_crystal_size_min 0.057
_refine_diff_density_max 0.347
_refine_diff_density_min -0.312
_refine_diff_density_rms 0.049
_refine_ls_extinction_method none
_refine_ls_goodness_of_fit_ref 1.066
_refine_ls_hydrogen_treatment constr
_refine_ls_matrix_type full
_refine_ls_number_parameters 188
_refine_ls_number_reflns 2993
_refine_ls_number_restraints 0
_refine_ls_restrained_S_all 1.066
_refine_ls_R_factor_all 0.0257
_refine_ls_R_factor_gt 0.0238
_refine_ls_shift/su_max 0.001
_refine_ls_shift/su_mean 0.000
_refine_ls_structure_factor_coef Fsqd
_refine_ls_weighting_details 'w=1/[\s^2^(Fo^2^)+(0.0251P)^2^+1.9030P] where P=(Fo^2^+2Fc^2^)/3'
_refine_ls_weighting_scheme calc
_refine_ls_wR_factor_gt 0.0612
_refine_ls_wR_factor_ref 0.0622
_reflns_Friedel_coverage 0.000
_reflns_number_gt 2812
_reflns_number_total 2993
_reflns_threshold_expression 'I > 2\s(I)'
_cod_data_source_file d5cc07385e2.cif
_cod_data_source_block L1Co_100k
_cod_depositor_comments 'Adding full bibliography for 7135730.cif.'
_cod_database_code 7135730
_shelx_shelxl_version_number 2019/3
_shelx_space_group_comment
;
The symmetry employed for this shelxl refinement is uniquely defined
by the following loop, which should always be used as a source of
symmetry information in preference to the above space-group names.
They are only intended as comments.
;
_shelx_estimated_absorpt_t_max 0.954
_shelx_estimated_absorpt_t_min 0.906
_olex2_refinement_description
;
1. Fixed Uiso
 At 1.2 times of:
  All C(H) groups
 At 1.5 times of:
  All C(H,H,H) groups
2.a Aromatic/amide H refined with riding coordinates:
 C7(H7), C14(H14), C8(H8), C2(H2), C13(H13), C3(H3), C11(H11), C4(H4),
 C10(H10), C1(H1)
2.b Idealised Me refined as rotating group:
 C15(H15A,H15B,H15C), C16(H16A,H16B,H16C)
;
_olex2_submission_special_instructions 'No special instructions were received'

loop_
_space_group_symop_operation_xyz
'x, y, z'
'-x+1/2, -y+1/2, z+1/2'
'-x, y, -z+1/2'
'x+1/2, -y+1/2, -z'
'-x, -y, -z'
'x-1/2, y-1/2, -z-1/2'
'x, -y, z-1/2'
'-x-1/2, y-1/2, z'

loop_
_atom_site_label
_atom_site_type_symbol
_atom_site_fract_x
_atom_site_fract_y
_atom_site_fract_z
_atom_site_U_iso_or_equiv
_atom_site_adp_type
_atom_site_occupancy
_atom_site_site_symmetry_order
_atom_site_calc_flag
_atom_site_refinement_flags_posn
_atom_site_refinement_flags_adp
_atom_site_refinement_flags_occupancy
_atom_site_disorder_assembly
_atom_site_disorder_group
Co1 Co 0.500000 1.00796(2) 0.750000 0.00907(8) Uani 1 2 d S T P . .
Cl1 Cl 0.52520(2) 1.14839(3) 0.83699(2) 0.01436(9) Uani 1 1 d . . . . .
O1 O 0.44715(7) 0.84459(9) 0.69600(4) 0.0141(2) Uani 1 1 d . . . . .
N1 N 0.33693(8) 0.99509(10) 0.76842(5) 0.0100(2) Uani 1 1 d . . . . .
N2 N 0.29724(9) 0.22691(11) 0.45844(5) 0.0176(2) Uani 1 1 d . . . . .
C6 C 0.35317(10) 0.81716(12) 0.69769(6) 0.0109(2) Uani 1 1 d . . . . .
C9 C 0.34901(10) 0.52031(12) 0.59201(6) 0.0124(3) Uani 1 1 d . . . . .
C7 C 0.30918(10) 0.71065(12) 0.66211(6) 0.0123(2) Uani 1 1 d . . . . .
H7 H 0.236097 0.700152 0.659184 0.015 Uiso 1 1 calc R U . . .
C14 C 0.43057(10) 0.44621(13) 0.56706(6) 0.0149(3) Uani 1 1 d . . . . .
H14 H 0.499482 0.463957 0.580288 0.018 Uiso 1 1 calc R U . . .
C8 C 0.37385(10) 0.62654(12) 0.63317(6) 0.0124(2) Uani 1 1 d . . . . .
H8 H 0.445672 0.639263 0.641076 0.015 Uiso 1 1 calc R U . . .
C12 C 0.31313(11) 0.31955(13) 0.50329(6) 0.0133(3) Uani 1 1 d . . . . .
C2 C 0.17780(10) 1.06124(13) 0.81654(6) 0.0139(3) Uani 1 1 d . . . . .
H2 H 0.142105 1.120008 0.843147 0.017 Uiso 1 1 calc R U . . .
C13 C 0.41437(10) 0.34873(13) 0.52412(6) 0.0157(3) Uani 1 1 d . . . . .
H13 H 0.471732 0.300799 0.508421 0.019 Uiso 1 1 calc R U . . .
C3 C 0.12545(10) 0.96032(13) 0.78754(6) 0.0147(3) Uani 1 1 d . . . . .
H3 H 0.053555 0.947191 0.795035 0.018 Uiso 1 1 calc R U . . .
C11 C 0.22999(10) 0.39088(13) 0.53003(6) 0.0138(3) Uani 1 1 d . . . . .
H11 H 0.160780 0.370979 0.518137 0.017 Uiso 1 1 calc R U . . .
C4 C 0.17917(10) 0.87843(13) 0.74735(6) 0.0128(3) Uani 1 1 d . . . . .
H4 H 0.144467 0.809795 0.726245 0.015 Uiso 1 1 calc R U . . .
C10 C 0.24740(10) 0.48823(12) 0.57279(6) 0.0132(3) Uani 1 1 d . . . . .
H10 H 0.190130 0.534588 0.589652 0.016 Uiso 1 1 calc R U . . .
C5 C 0.28502(10) 0.89922(12) 0.73871(6) 0.0104(2) Uani 1 1 d . . . . .
C1 C 0.28396(10) 1.07481(12) 0.80590(6) 0.0118(2) Uani 1 1 d . . . . .
H1 H 0.320073 1.143492 0.826097 0.014 Uiso 1 1 calc R U . . .
C15 C 0.19218(11) 0.18807(14) 0.44164(6) 0.0198(3) Uani 1 1 d . . . . .
H15A H 0.160298 0.141537 0.476575 0.030 Uiso 1 1 calc R U . . .
H15B H 0.194551 0.130864 0.405160 0.030 Uiso 1 1 calc R U . . .
H15C H 0.151015 0.265671 0.431890 0.030 Uiso 1 1 calc R U . . .
C16 C 0.38303(12) 0.14467(14) 0.43804(7) 0.0224(3) Uani 1 1 d . . . . .
H16A H 0.435933 0.198592 0.417799 0.034 Uiso 1 1 calc R U . . .
H16B H 0.357296 0.079566 0.408472 0.034 Uiso 1 1 calc R U . . .
H16C H 0.413509 0.100584 0.474126 0.034 Uiso 1 1 calc R U . . .

loop_
_atom_site_aniso_label
_atom_site_aniso_U_11
_atom_site_aniso_U_22
_atom_site_aniso_U_33
_atom_site_aniso_U_23
_atom_site_aniso_U_13
_atom_site_aniso_U_12
Co1 0.00691(13) 0.00820(13) 0.01211(14) 0.000 0.00018(8) 0.000
Cl1 0.01018(15) 0.01680(17) 0.01611(16) -0.00478(11) 0.00022(11) -0.00209(11)
O1 0.0099(4) 0.0130(4) 0.0193(5) -0.0028(4) 0.0004(4) -0.0011(3)
N1 0.0090(5) 0.0095(5) 0.0116(5) 0.0018(4) -0.0008(4) -0.0003(4)
N2 0.0171(6) 0.0184(6) 0.0174(6) -0.0065(5) 0.0013(5) -0.0035(5)
C6 0.0111(6) 0.0098(6) 0.0117(6) 0.0029(4) -0.0008(5) -0.0001(5)
C9 0.0144(6) 0.0113(6) 0.0116(6) 0.0017(5) -0.0001(5) -0.0008(5)
C7 0.0116(6) 0.0120(6) 0.0133(6) 0.0013(5) -0.0012(5) -0.0020(5)
C14 0.0117(6) 0.0156(6) 0.0174(6) -0.0004(5) -0.0022(5) -0.0004(5)
C8 0.0133(6) 0.0121(6) 0.0118(6) 0.0021(5) -0.0017(5) -0.0017(5)
C12 0.0169(6) 0.0116(6) 0.0113(6) 0.0007(5) 0.0007(5) -0.0023(5)
C2 0.0120(6) 0.0160(6) 0.0138(6) -0.0001(5) 0.0015(5) 0.0029(5)
C13 0.0139(6) 0.0152(6) 0.0179(6) -0.0022(5) 0.0011(5) 0.0015(5)
C3 0.0086(5) 0.0207(7) 0.0150(6) 0.0030(5) 0.0003(5) -0.0008(5)
C11 0.0117(6) 0.0157(6) 0.0141(6) 0.0005(5) -0.0009(5) -0.0032(5)
C4 0.0110(6) 0.0141(6) 0.0133(6) 0.0019(5) -0.0020(5) -0.0022(5)
C10 0.0124(6) 0.0134(6) 0.0139(6) 0.0015(5) 0.0014(5) -0.0003(5)
C5 0.0110(6) 0.0095(6) 0.0108(6) 0.0025(4) -0.0016(5) -0.0004(5)
C1 0.0126(6) 0.0112(6) 0.0117(6) 0.0001(5) -0.0006(5) 0.0000(5)
C15 0.0214(7) 0.0206(7) 0.0174(7) -0.0049(5) -0.0040(6) -0.0045(6)
C16 0.0233(7) 0.0197(7) 0.0241(7) -0.0097(6) 0.0059(6) -0.0035(6)

loop_
_atom_type_symbol
_atom_type_description
_atom_type_scat_dispersion_real
_atom_type_scat_dispersion_imag
_atom_type_scat_source
C C 0.0033 0.0016 'International Tables Vol C Tables 4.2.6.8 and 6.1.1.4'
H H 0.0000 0.0000 'International Tables Vol C Tables 4.2.6.8 and 6.1.1.4'
Cl Cl 0.1484 0.1585 'International Tables Vol C Tables 4.2.6.8 and 6.1.1.4'
Co Co 0.3494 0.9721 'International Tables Vol C Tables 4.2.6.8 and 6.1.1.4'
N N 0.0061 0.0033 'International Tables Vol C Tables 4.2.6.8 and 6.1.1.4'
O O 0.0106 0.0060 'International Tables Vol C Tables 4.2.6.8 and 6.1.1.4'

loop_
_geom_angle_atom_site_label_1
_geom_angle_atom_site_label_2
_geom_angle_atom_site_label_3
_geom_angle
_geom_angle_site_symmetry_1
_geom_angle_site_symmetry_3
_geom_angle_publ_flag
Cl1 Co1 Cl1 105.520(18) . 3_656 ?
O1 Co1 Cl1 90.33(3) . 3_656 ?
O1 Co1 Cl1 159.79(3) 3_656 3_656 ?
O1 Co1 Cl1 159.79(3) . . ?
O1 Co1 Cl1 90.33(3) 3_656 . ?
O1 Co1 O1 77.45(5) . 3_656 ?
N1 Co1 Cl1 91.49(3) . . ?
N1 Co1 Cl1 92.78(3) 3_656 . ?
N1 Co1 Cl1 91.50(3) 3_656 3_656 ?
N1 Co1 Cl1 92.79(3) . 3_656 ?
N1 Co1 O1 74.98(4) 3_656 3_656 ?
N1 Co1 O1 99.37(4) . 3_656 ?
N1 Co1 O1 99.37(4) 3_656 . ?
N1 Co1 O1 74.98(4) . . ?
N1 Co1 N1 172.92(6) . 3_656 ?
C6 O1 Co1 117.99(8) . . ?
C5 N1 Co1 116.32(8) . . ?
C1 N1 Co1 125.09(8) . . ?
C1 N1 C5 118.59(11) . . ?
C12 N2 C15 120.23(11) . . ?
C12 N2 C16 120.03(12) . . ?
C15 N2 C16 118.12(11) . . ?
O1 C6 C7 122.43(11) . . ?
O1 C6 C5 117.32(11) . . ?
C7 C6 C5 120.25(11) . . ?
C14 C9 C8 118.59(12) . . ?
C14 C9 C10 117.14(12) . . ?
C10 C9 C8 124.22(12) . . ?
C6 C7 H7 120.5 . . ?
C8 C7 C6 118.92(12) . . ?
C8 C7 H7 120.5 . . ?
C9 C14 H14 118.8 . . ?
C13 C14 C9 122.43(12) . . ?
C13 C14 H14 118.8 . . ?
C9 C8 H8 115.5 . . ?
C7 C8 C9 129.00(12) . . ?
C7 C8 H8 115.5 . . ?
N2 C12 C13 120.58(12) . . ?
N2 C12 C11 122.04(12) . . ?
C13 C12 C11 117.37(11) . . ?
C3 C2 H2 120.7 . . ?
C3 C2 C1 118.62(12) . . ?
C1 C2 H2 120.7 . . ?
C14 C13 C12 120.46(12) . . ?
C14 C13 H13 119.8 . . ?
C12 C13 H13 119.8 . . ?
C2 C3 H3 120.3 . . ?
C2 C3 C4 119.32(12) . . ?
C4 C3 H3 120.3 . . ?
C12 C11 H11 119.3 . . ?
C10 C11 C12 121.48(12) . . ?
C10 C11 H11 119.3 . . ?
C3 C4 H4 120.7 . . ?
C3 C4 C5 118.54(12) . . ?
C5 C4 H4 120.7 . . ?
C9 C10 H10 119.5 . . ?
C11 C10 C9 121.06(12) . . ?
C11 C10 H10 119.5 . . ?
N1 C5 C6 113.36(11) . . ?
N1 C5 C4 122.25(12) . . ?
C4 C5 C6 124.37(11) . . ?
N1 C1 C2 122.63(12) . . ?
N1 C1 H1 118.7 . . ?
C2 C1 H1 118.7 . . ?
N2 C15 H15A 109.5 . . ?
N2 C15 H15B 109.5 . . ?
N2 C15 H15C 109.5 . . ?
H15A C15 H15B 109.5 . . ?
H15A C15 H15C 109.5 . . ?
H15B C15 H15C 109.5 . . ?
N2 C16 H16A 109.5 . . ?
N2 C16 H16B 109.5 . . ?
N2 C16 H16C 109.5 . . ?
H16A C16 H16B 109.5 . . ?
H16A C16 H16C 109.5 . . ?
H16B C16 H16C 109.5 . . ?

loop_
_geom_bond_atom_site_label_1
_geom_bond_atom_site_label_2
_geom_bond_distance
_geom_bond_site_symmetry_2
_geom_bond_publ_flag
Co1 Cl1 2.3829(3) 3_656 ?
Co1 Cl1 2.3829(3) . ?
Co1 O1 2.1505(9) 3_656 ?
Co1 O1 2.1505(9) . ?
Co1 N1 2.1424(11) . ?
Co1 N1 2.1424(11) 3_656 ?
O1 C6 1.2439(16) . ?
N1 C5 1.3507(16) . ?
N1 C1 1.3358(16) . ?
N2 C12 1.3694(16) . ?
N2 C15 1.4569(17) . ?
N2 C16 1.4587(18) . ?
C6 C7 1.4498(17) . ?
C6 C5 1.5028(17) . ?
C9 C14 1.4040(18) . ?
C9 C8 1.4404(18) . ?
C9 C10 1.4119(18) . ?
C7 H7 0.9500 . ?
C7 C8 1.3518(18) . ?
C14 H14 0.9500 . ?
C14 C13 1.3772(18) . ?
C8 H8 0.9500 . ?
C12 C13 1.4115(19) . ?
C12 C11 1.4192(18) . ?
C2 H2 0.9500 . ?
C2 C3 1.3846(19) . ?
C2 C1 1.3940(18) . ?
C13 H13 0.9500 . ?
C3 H3 0.9500 . ?
C3 C4 1.3900(18) . ?
C11 H11 0.9500 . ?
C11 C10 1.3762(18) . ?
C4 H4 0.9500 . ?
C4 C5 1.3930(18) . ?
C10 H10 0.9500 . ?
C1 H1 0.9500 . ?
C15 H15A 0.9800 . ?
C15 H15B 0.9800 . ?
C15 H15C 0.9800 . ?
C16 H16A 0.9800 . ?
C16 H16B 0.9800 . ?
C16 H16C 0.9800 . ?

loop_
_geom_torsion_atom_site_label_1
_geom_torsion_atom_site_label_2
_geom_torsion_atom_site_label_3
_geom_torsion_atom_site_label_4
_geom_torsion
_geom_torsion_site_symmetry_1
_geom_torsion_site_symmetry_2
_geom_torsion_site_symmetry_3
_geom_torsion_site_symmetry_4
_geom_torsion_publ_flag
Co1 O1 C6 C7 178.76(9) . . . . ?
Co1 O1 C6 C5 -1.39(14) . . . . ?
Co1 N1 C5 C6 0.39(13) . . . . ?
Co1 N1 C5 C4 178.80(9) . . . . ?
Co1 N1 C1 C2 -179.51(9) . . . . ?
O1 C6 C7 C8 9.77(18) . . . . ?
O1 C6 C5 N1 0.65(16) . . . . ?
O1 C6 C5 C4 -177.72(12) . . . . ?
N2 C12 C13 C14 176.90(12) . . . . ?
N2 C12 C11 C10 -176.71(12) . . . . ?
C6 C7 C8 C9 -175.04(12) . . . . ?
C9 C14 C13 C12 0.1(2) . . . . ?
C7 C6 C5 N1 -179.49(11) . . . . ?
C7 C6 C5 C4 2.14(18) . . . . ?
C14 C9 C8 C7 179.60(13) . . . . ?
C14 C9 C10 C11 -1.86(19) . . . . ?
C8 C9 C14 C13 -175.50(12) . . . . ?
C8 C9 C10 C11 175.53(12) . . . . ?
C12 C11 C10 C9 -0.4(2) . . . . ?
C2 C3 C4 C5 1.42(19) . . . . ?
C13 C12 C11 C10 2.49(19) . . . . ?
C3 C2 C1 N1 0.62(19) . . . . ?
C3 C4 C5 N1 0.63(19) . . . . ?
C3 C4 C5 C6 178.86(11) . . . . ?
C11 C12 C13 C14 -2.31(19) . . . . ?
C10 C9 C14 C13 2.04(19) . . . . ?
C10 C9 C8 C7 2.2(2) . . . . ?
C5 N1 C1 C2 1.40(18) . . . . ?
C5 C6 C7 C8 -170.08(11) . . . . ?
C1 N1 C5 C6 179.56(10) . . . . ?
C1 N1 C5 C4 -2.03(18) . . . . ?
C1 C2 C3 C4 -2.01(19) . . . . ?
C15 N2 C12 C13 173.84(12) . . . . ?
C15 N2 C12 C11 -6.99(19) . . . . ?
C16 N2 C12 C13 8.63(19) . . . . ?
C16 N2 C12 C11 -172.20(12) . . . . ?
